data_1573093
loop_
_publ_author_name
'Kardela, Marlena'
'Dziuk, B\/la\.zej'
'Szostak, Roman'
'Szostak, Michal'
'Bisz, Elwira'

_publ_section_title
;
 IBzH (IBenzhydryl): sterically-flexible N-aliphatic N-heterocyclic
 carbenes (NHCs) for iron-catalyzed C(sp3)--C(sp2) cross-coupling of
 unactivated haloalkanes
;
_journal_issue 24
_journal_name_full 'Catalysis Science &amp; Technology'
_journal_page_first 7002
_journal_page_last 7008
_journal_paper_doi 10.1039/D4CY01315H
_journal_volume 14
_journal_year 2024
_chemical_formula_moiety 'C29 H24 Ag Cl N2'
_chemical_formula_sum 'C29 H24 Ag Cl N2'
_chemical_formula_weight 543.82
_space_group_crystal_system monoclinic
_space_group_IT_number 15
_space_group_name_Hall '-C 2yc'
_space_group_name_H-M_alt 'C 1 2/c 1'
_atom_sites_solution_hydrogens geom
_audit_creation_date 2024-10-23
_audit_creation_method
;
Olex2 1.3
(compiled 2020.11.12 svn.r5f609507 for OlexSys, GUI svn.r6408)
;
_audit_update_record
;
2024-10-23 deposited with the CCDC.	2024-11-12 downloaded from the CCDC.
;
_cell_angle_alpha 90
_cell_angle_beta 91.317(7)
_cell_angle_gamma 90
_cell_formula_units_Z 4
_cell_length_a 13.0868(11)
_cell_length_b 15.0378(14)
_cell_length_c 12.4442(9)
_cell_measurement_reflns_used 4664
_cell_measurement_temperature 293(2)
_cell_measurement_theta_max 26.000
_cell_measurement_theta_min 2.063
_cell_volume 2448.3(4)
_computing_cell_refinement 'CrysAlisCCD (Oxford Diffraction Ltd., 2008)'
_computing_data_collection 'CrysAlisCCD (Oxford Diffraction Ltd., 2008)'
_computing_data_reduction 'CrysAlisCCD (Oxford Diffraction Ltd., 2008)'
_computing_molecular_graphics 'Olex2 1.3 (Dolomanov et al., 2009)'
_computing_publication_material 'Olex2 1.3 (Dolomanov et al., 2009)'
_computing_structure_refinement 'SHELXL 2014/7 (Sheldrick, 2015)'
_computing_structure_solution 'SHELXS-2014/7 (Sheldrick, 2014)'
_diffrn_ambient_temperature 293(2)
_diffrn_measured_fraction_theta_full 1.000
_diffrn_measured_fraction_theta_max 1.000
_diffrn_measurement_device_type 'KM4 with Eos CCD'
_diffrn_measurement_method \w--scan
_diffrn_radiation_type MoK\a
_diffrn_radiation_wavelength 0.71073
_diffrn_reflns_av_R_equivalents 0.0307
_diffrn_reflns_av_unetI/netI 0.0471
_diffrn_reflns_Laue_measured_fraction_full 1.000
_diffrn_reflns_Laue_measured_fraction_max 1.000
_diffrn_reflns_limit_h_max 11
_diffrn_reflns_limit_h_min -16
_diffrn_reflns_limit_k_max 18
_diffrn_reflns_limit_k_min -10
_diffrn_reflns_limit_l_max 14
_diffrn_reflns_limit_l_min -15
_diffrn_reflns_number 4664
_diffrn_reflns_point_group_measured_fraction_full 1.000
_diffrn_reflns_point_group_measured_fraction_max 1.000
_diffrn_reflns_theta_full 25.242
_diffrn_reflns_theta_max 26.000
_diffrn_reflns_theta_min 2.063
_exptl_absorpt_coefficient_mu 0.952
_exptl_absorpt_correction_T_max 1.00000
_exptl_absorpt_correction_T_min 0.75211
_exptl_absorpt_correction_type multi-scan
_exptl_absorpt_process_details
;
SCALE3 ABSPACK (Rigaku Oxford Diffraction, 2015).
;
_exptl_crystal_colour yellow
_exptl_crystal_colour_primary yellow
_exptl_crystal_density_diffrn 1.475
_exptl_crystal_density_method 'not measured'
_exptl_crystal_description plate
_exptl_crystal_F_000 1104
_exptl_crystal_size_max 0.4
_exptl_crystal_size_mid 0.25
_exptl_crystal_size_min 0.1
_refine_diff_density_max 0.282
_refine_diff_density_min -0.373
_refine_diff_density_rms 0.056
_refine_ls_extinction_method none
_refine_ls_goodness_of_fit_ref 1.032
_refine_ls_hydrogen_treatment constr
_refine_ls_matrix_type full
_refine_ls_number_parameters 151
_refine_ls_number_reflns 2408
_refine_ls_number_restraints 0
_refine_ls_restrained_S_all 1.032
_refine_ls_R_factor_all 0.0761
_refine_ls_R_factor_gt 0.0462
_refine_ls_shift/su_max 0.000
_refine_ls_shift/su_mean 0.000
_refine_ls_structure_factor_coef Fsqd
_refine_ls_weighting_details 'w=1/[\s^2^(Fo^2^)+(0.0284P)^2^+1.0620P] where P=(Fo^2^+2Fc^2^)/3'
_refine_ls_weighting_scheme calc
_refine_ls_wR_factor_gt 0.0758
_refine_ls_wR_factor_ref 0.0829
_reflns_Friedel_coverage 0.000
_reflns_number_gt 1716
_reflns_number_total 2408
_reflns_threshold_expression 'I > 2\s(I)'
_cod_data_source_file d4cy01315h2.cif
_cod_data_source_block b125_1_a
_cod_depositor_comments 'Adding full bibliography for 1573093--1573094.cif.'
_cod_database_code 1573093
_shelx_shelxl_version_number 2014/7
_shelx_space_group_comment
;
The symmetry employed for this shelxl refinement is uniquely defined
by the following loop, which should always be used as a source of
symmetry information in preference to the above space-group names.
They are only intended as comments.
;
_exptl_absorpt_special_details
;
CrysAlisPro, Agilent Technologies,
Version 1.171.37.33c (release 11-04-2014 CrysAlis171 .NET)
(compiled Apr 11 2014,15:12:41)
Empirical absorption correction using spherical harmonics,
 implemented in SCALE3 ABSPACK scaling algorithm.
;
_olex2_refinement_description
;
1. Fixed Uiso
 At 1.2 times of:
  All C(H) groups
2.a Ternary CH refined with riding coordinates:
 C3(H3)
2.b Aromatic/amide H refined with riding coordinates:
 C2(H2), C6(H6), C5(H5), C9(H9), C8(H8), C7(H7), C11(H11), C12(H12), C13(H13),
 C14(H14), C15(H15)
;
_olex2_submission_special_instructions 'No special instructions were received'

loop_
_space_group_symop_operation_xyz
'x, y, z'
'-x, y, -z+1/2'
'x+1/2, y+1/2, z'
'-x+1/2, y+1/2, -z+1/2'
'-x, -y, -z'
'x, -y, z-1/2'
'-x+1/2, -y+1/2, -z'
'x+1/2, -y+1/2, z-1/2'

loop_
_atom_site_label
_atom_site_type_symbol
_atom_site_fract_x
_atom_site_fract_y
_atom_site_fract_z
_atom_site_U_iso_or_equiv
_atom_site_adp_type
_atom_site_occupancy
_atom_site_site_symmetry_order
_atom_site_calc_flag
_atom_site_refinement_flags_posn
_atom_site_refinement_flags_adp
_atom_site_refinement_flags_occupancy
_atom_site_disorder_assembly
_atom_site_disorder_group
Ag1 Ag 0.5000 0.36023(3) 0.7500 0.06432(18) Uani 1 2 d S T P . .
Cl1 Cl 0.5000 0.51361(12) 0.7500 0.1102(7) Uani 1 2 d S T P . .
N1 N 0.5255(2) 0.1677(2) 0.6688(2) 0.0603(8) Uani 1 1 d . . . . .
C1 C 0.5000 0.2228(4) 0.7500 0.0580(14) Uani 1 2 d S T P . .
C2 C 0.5157(3) 0.0797(3) 0.6987(3) 0.0724(11) Uani 1 1 d . . . . .
H2 H 0.5282 0.0301 0.6563 0.087 Uiso 1 1 calc R U . . .
C3 C 0.5523(3) 0.2005(3) 0.5609(3) 0.0613(10) Uani 1 1 d . . . . .
H3 H 0.5784 0.2611 0.5704 0.074 Uiso 1 1 calc R U . . .
C6 C 0.8041(4) 0.0785(4) 0.5476(6) 0.1174(19) Uani 1 1 d . . . . .
H6 H 0.8588 0.0659 0.5940 0.141 Uiso 1 1 calc R U . . .
C5 C 0.7228(3) 0.1259(3) 0.5832(4) 0.0907(14) Uani 1 1 d . . . . .
H5 H 0.7235 0.1459 0.6540 0.109 Uiso 1 1 calc R U . . .
C4 C 0.6395(3) 0.1450(3) 0.5173(3) 0.0678(10) Uani 1 1 d . . . . .
C9 C 0.6408(3) 0.1162(3) 0.4125(3) 0.0888(14) Uani 1 1 d . . . . .
H9 H 0.5859 0.1285 0.3661 0.107 Uiso 1 1 calc R U . . .
C8 C 0.7251(5) 0.0682(4) 0.3757(5) 0.120(2) Uani 1 1 d . . . . .
H8 H 0.7263 0.0491 0.3047 0.144 Uiso 1 1 calc R U . . .
C7 C 0.8051(5) 0.0497(4) 0.4440(7) 0.125(2) Uani 1 1 d . . . . .
H7 H 0.8605 0.0173 0.4197 0.150 Uiso 1 1 calc R U . . .
C10 C 0.4586(3) 0.2067(3) 0.4876(3) 0.0655(11) Uani 1 1 d . . . . .
C11 C 0.3833(3) 0.1432(3) 0.4834(3) 0.0865(14) Uani 1 1 d . . . . .
H11 H 0.3881 0.0939 0.5283 0.104 Uiso 1 1 calc R U . . .
C12 C 0.3008(4) 0.1516(4) 0.4137(4) 0.1053(17) Uani 1 1 d . . . . .
H12 H 0.2505 0.1079 0.4115 0.126 Uiso 1 1 calc R U . . .
C13 C 0.2925(4) 0.2233(4) 0.3482(4) 0.1047(17) Uani 1 1 d . . . . .
H13 H 0.2365 0.2287 0.3012 0.126 Uiso 1 1 calc R U . . .
C14 C 0.3659(4) 0.2876(4) 0.3511(4) 0.1093(18) Uani 1 1 d . . . . .
H14 H 0.3604 0.3367 0.3059 0.131 Uiso 1 1 calc R U . . .
C15 C 0.4486(3) 0.2795(3) 0.4216(3) 0.0903(15) Uani 1 1 d . . . . .
H15 H 0.4981 0.3238 0.4243 0.108 Uiso 1 1 calc R U . . .

loop_
_atom_site_aniso_label
_atom_site_aniso_U_11
_atom_site_aniso_U_22
_atom_site_aniso_U_33
_atom_site_aniso_U_23
_atom_site_aniso_U_13
_atom_site_aniso_U_12
Ag1 0.0595(3) 0.0822(3) 0.0516(3) 0.000 0.00784(18) 0.000
Cl1 0.1503(17) 0.0850(11) 0.0979(13) 0.000 0.0569(12) 0.000
N1 0.069(2) 0.078(2) 0.0341(15) -0.0005(15) 0.0024(14) -0.0044(16)
C1 0.053(3) 0.084(4) 0.037(3) 0.000 -0.002(2) 0.000
C2 0.095(3) 0.079(3) 0.043(2) -0.002(2) 0.003(2) -0.001(2)
C3 0.062(2) 0.083(3) 0.0392(19) 0.0003(19) 0.0036(17) -0.017(2)
C6 0.064(3) 0.127(5) 0.161(6) -0.010(5) 0.018(4) -0.022(3)
C5 0.062(3) 0.116(4) 0.094(3) -0.019(3) -0.001(3) -0.012(3)
C4 0.056(2) 0.090(3) 0.058(2) -0.011(2) 0.0123(18) -0.022(2)
C9 0.079(3) 0.128(4) 0.061(3) -0.019(3) 0.023(2) -0.026(3)
C8 0.119(5) 0.144(5) 0.100(4) -0.030(4) 0.063(4) -0.028(4)
C7 0.080(4) 0.113(5) 0.185(8) -0.001(5) 0.068(5) -0.016(4)
C10 0.059(2) 0.104(3) 0.0337(19) 0.006(2) 0.0070(17) -0.017(2)
C11 0.078(3) 0.124(4) 0.056(2) 0.026(3) -0.009(2) -0.034(3)
C12 0.085(3) 0.154(5) 0.077(3) 0.037(3) -0.014(3) -0.057(3)
C13 0.073(3) 0.162(5) 0.077(3) 0.038(3) -0.022(2) -0.034(3)
C14 0.090(4) 0.146(5) 0.091(4) 0.051(3) -0.024(3) -0.039(4)
C15 0.072(3) 0.127(4) 0.071(3) 0.027(3) -0.014(2) -0.039(3)

loop_
_atom_type_symbol
_atom_type_description
_atom_type_scat_dispersion_real
_atom_type_scat_dispersion_imag
_atom_type_scat_source
C C 0.0033 0.0016 'International Tables Vol C Tables 4.2.6.8 and 6.1.1.4'
H H 0.0000 0.0000 'International Tables Vol C Tables 4.2.6.8 and 6.1.1.4'
N N 0.0061 0.0033 'International Tables Vol C Tables 4.2.6.8 and 6.1.1.4'
Ag Ag -0.8971 1.1015 'International Tables Vol C Tables 4.2.6.8 and 6.1.1.4'
Cl Cl 0.1484 0.1585 'International Tables Vol C Tables 4.2.6.8 and 6.1.1.4'

loop_
_geom_angle_atom_site_label_1
_geom_angle_atom_site_label_2
_geom_angle_atom_site_label_3
_geom_angle
_geom_angle_site_symmetry_1
_geom_angle_site_symmetry_3
_geom_angle_publ_flag
C1 Ag1 Cl1 180.0 . . ?
C1 N1 C2 111.1(3) . . ?
C1 N1 C3 122.7(3) . . ?
C2 N1 C3 126.1(3) . . ?
N1 C1 Ag1 127.8(2) . . ?
N1 C1 Ag1 127.8(2) 2_656 . ?
N1 C1 N1 104.5(4) 2_656 . ?
N1 C2 H2 126.7 . . ?
C2 C2 N1 106.65(18) 2_656 . ?
C2 C2 H2 126.7 2_656 . ?
N1 C3 H3 106.9 . . ?
N1 C3 C4 109.6(3) . . ?
N1 C3 C10 111.2(3) . . ?
C4 C3 H3 106.9 . . ?
C10 C3 H3 106.9 . . ?
C10 C3 C4 114.9(3) . . ?
C5 C6 H6 120.0 . . ?
C7 C6 H6 120.0 . . ?
C7 C6 C5 120.0(6) . . ?
C6 C5 H5 119.1 . . ?
C6 C5 C4 121.8(5) . . ?
C4 C5 H5 119.1 . . ?
C5 C4 C3 119.3(3) . . ?
C9 C4 C3 122.5(4) . . ?
C9 C4 C5 118.1(4) . . ?
C4 C9 H9 120.0 . . ?
C4 C9 C8 119.9(5) . . ?
C8 C9 H9 120.0 . . ?
C9 C8 H8 120.0 . . ?
C7 C8 C9 120.0(5) . . ?
C7 C8 H8 120.0 . . ?
C6 C7 C8 120.1(6) . . ?
C6 C7 H7 120.0 . . ?
C8 C7 H7 120.0 . . ?
C11 C10 C3 123.4(4) . . ?
C11 C10 C15 118.3(4) . . ?
C15 C10 C3 118.3(4) . . ?
C10 C11 H11 119.6 . . ?
C10 C11 C12 120.9(4) . . ?
C12 C11 H11 119.6 . . ?
C11 C12 H12 119.9 . . ?
C13 C12 C11 120.2(4) . . ?
C13 C12 H12 119.9 . . ?
C12 C13 H13 119.9 . . ?
C12 C13 C14 120.2(5) . . ?
C14 C13 H13 119.9 . . ?
C13 C14 H14 120.2 . . ?
C13 C14 C15 119.7(5) . . ?
C15 C14 H14 120.2 . . ?
C10 C15 C14 120.8(4) . . ?
C10 C15 H15 119.6 . . ?
C14 C15 H15 119.6 . . ?

loop_
_geom_bond_atom_site_label_1
_geom_bond_atom_site_label_2
_geom_bond_distance
_geom_bond_site_symmetry_2
_geom_bond_publ_flag
Ag1 Cl1 2.3065(18) . ?
Ag1 C1 2.066(5) . ?
N1 C1 1.355(4) . ?
N1 C2 1.381(5) . ?
N1 C3 1.480(4) . ?
C1 N1 1.355(4) 2_656 ?
C2 C2 1.351(7) 2_656 ?
C2 H2 0.9300 . ?
C3 H3 0.9800 . ?
C3 C4 1.524(5) . ?
C3 C10 1.515(5) . ?
C6 H6 0.9300 . ?
C6 C5 1.363(7) . ?
C6 C7 1.360(8) . ?
C5 H5 0.9300 . ?
C5 C4 1.380(6) . ?
C4 C9 1.374(5) . ?
C9 H9 0.9300 . ?
C9 C8 1.404(7) . ?
C8 H8 0.9300 . ?
C8 C7 1.362(8) . ?
C7 H7 0.9300 . ?
C10 C11 1.372(5) . ?
C10 C15 1.373(5) . ?
C11 H11 0.9300 . ?
C11 C12 1.375(6) . ?
C12 H12 0.9300 . ?
C12 C13 1.354(6) . ?
C13 H13 0.9300 . ?
C13 C14 1.363(6) . ?
C14 H14 0.9300 . ?
C14 C15 1.383(6) . ?
C15 H15 0.9300 . ?

loop_
_geom_torsion_atom_site_label_1
_geom_torsion_atom_site_label_2
_geom_torsion_atom_site_label_3
_geom_torsion_atom_site_label_4
_geom_torsion
_geom_torsion_site_symmetry_1
_geom_torsion_site_symmetry_2
_geom_torsion_site_symmetry_3
_geom_torsion_site_symmetry_4
_geom_torsion_publ_flag
N1 C3 C4 C5 -45.7(5) . . . . ?
N1 C3 C4 C9 137.2(4) . . . . ?
N1 C3 C10 C11 -41.6(5) . . . . ?
N1 C3 C10 C15 138.6(4) . . . . ?
C1 N1 C2 C2 -0.6(5) . . . 2_656 ?
C1 N1 C3 C4 141.3(3) . . . . ?
C1 N1 C3 C10 -90.5(4) . . . . ?
C2 N1 C1 Ag1 -179.8(2) . . . . ?
C2 N1 C1 N1 0.2(2) . . . 2_656 ?
C2 N1 C3 C4 -43.6(5) . . . . ?
C2 N1 C3 C10 84.6(4) . . . . ?
C3 N1 C1 Ag1 -4.0(3) . . . . ?
C3 N1 C1 N1 176.0(3) . . . 2_656 ?
C3 N1 C2 C2 -176.2(4) . . . 2_656 ?
C3 C4 C9 C8 177.6(4) . . . . ?
C3 C10 C11 C12 -178.8(4) . . . . ?
C3 C10 C15 C14 178.5(4) . . . . ?
C6 C5 C4 C3 -178.3(4) . . . . ?
C6 C5 C4 C9 -1.1(7) . . . . ?
C5 C6 C7 C8 0.1(9) . . . . ?
C5 C4 C9 C8 0.5(6) . . . . ?
C4 C3 C10 C11 83.7(4) . . . . ?
C4 C3 C10 C15 -96.1(5) . . . . ?
C4 C9 C8 C7 0.5(8) . . . . ?
C9 C8 C7 C6 -0.8(9) . . . . ?
C7 C6 C5 C4 0.8(8) . . . . ?
C10 C3 C4 C5 -171.8(4) . . . . ?
C10 C3 C4 C9 11.1(5) . . . . ?
C10 C11 C12 C13 -0.3(8) . . . . ?
C11 C10 C15 C14 -1.3(7) . . . . ?
C11 C12 C13 C14 0.0(8) . . . . ?
C12 C13 C14 C15 -0.3(9) . . . . ?
C13 C14 C15 C10 1.0(8) . . . . ?
C15 C10 C11 C12 1.0(7) . . . . ?
